data_7002635
loop_
_publ_author_name
'Das, Neeladri'
'Sanz Miguel, Pablo J.'
'Khutia, Anupam'
'Lazar, Martina'
'Lippert, Bernhard'

_publ_section_title
;
 Hybrids between classical and metallacalix[4]arenes based on uracil
 and cis-PtIIL2 entities (L = P(Ph)3 or L2 = 2,2&#x2032;-bipyridine)
;
_journal_issue 42
_journal_name_full 'Dalton Transactions'
_journal_page_first 9120
_journal_paper_doi 10.1039/b916178n
_journal_year 2009
_chemical_formula_moiety 'C62 H52 N16 O8 Pt4, 4(N O3), 8(H2 O)'
_chemical_formula_sum 'C62 H68 N20 O28 Pt4'
_chemical_formula_weight 2321.72
_chemical_name_systematic
;
?
;
_space_group_IT_number 70
_symmetry_cell_setting orthorhombic
_symmetry_space_group_name_Hall '-F 2uv 2vw'
_symmetry_space_group_name_H-M 'F d d d :2'
_atom_sites_solution_hydrogens geom
_atom_sites_solution_primary direct
_atom_sites_solution_secondary difmap
_audit_creation_date 2009-04-15T16:04:25-00:00
_audit_creation_method 'WinGX routine CIF_UPDATE'
_cell_angle_alpha 90
_cell_angle_beta 90
_cell_angle_gamma 90
_cell_formula_units_Z 8
_cell_length_a 11.4361(6)
_cell_length_b 26.9523(8)
_cell_length_c 47.507(3)
_cell_measurement_reflns_used 6422
_cell_measurement_temperature 150(2)
_cell_measurement_theta_max 28.1435
_cell_measurement_theta_min 1.9806
_cell_volume 14643.0(13)
_computing_structure_refinement 'SHELXL-97 (Sheldrick, 1997)'
_computing_structure_solution 'SHELXS-97 (Sheldrick, 1990)'
_diffrn_ambient_temperature 150(2)
_diffrn_measured_fraction_theta_full 0.989
_diffrn_measured_fraction_theta_max 0.869
_diffrn_radiation_monochromator graphite
_diffrn_radiation_type MoK\a
_diffrn_radiation_wavelength 0.71073
_diffrn_reflns_av_R_equivalents 0.0555
_diffrn_reflns_av_unetI/netI 0.0978
_diffrn_reflns_limit_h_max 15
_diffrn_reflns_limit_h_min -15
_diffrn_reflns_limit_k_max 32
_diffrn_reflns_limit_k_min -35
_diffrn_reflns_limit_l_max 55
_diffrn_reflns_limit_l_min -63
_diffrn_reflns_number 17431
_diffrn_reflns_theta_full 25
_diffrn_reflns_theta_max 28.2
_diffrn_reflns_theta_min 1.98
_exptl_absorpt_coefficient_mu 7.717
_exptl_absorpt_correction_T_max 0.463
_exptl_absorpt_correction_T_min 0.330
_exptl_absorpt_correction_type multi-scan
_exptl_absorpt_process_details sadabs
_exptl_crystal_colour red
_exptl_crystal_density_diffrn 2.106
_exptl_crystal_density_method 'not measured'
_exptl_crystal_description prisms
_exptl_crystal_F_000 8928
_exptl_crystal_size_max 0.2
_exptl_crystal_size_mid 0.1
_exptl_crystal_size_min 0.1
_refine_diff_density_max 4.067
_refine_diff_density_min -2.289
_refine_diff_density_rms 0.279
_refine_ls_extinction_method none
_refine_ls_goodness_of_fit_ref 1.07
_refine_ls_hydrogen_treatment constr
_refine_ls_matrix_type full
_refine_ls_number_parameters 229
_refine_ls_number_reflns 3930
_refine_ls_number_restraints 11
_refine_ls_restrained_S_all 1.073
_refine_ls_R_factor_all 0.127
_refine_ls_R_factor_gt 0.0807
_refine_ls_shift/su_max 0.001
_refine_ls_shift/su_mean 0
_refine_ls_structure_factor_coef Fsqd
_refine_ls_weighting_details 'calc w=1/[\s^2^(Fo^2^)+(0.0734P)^2^+1610.1252P] where P=(Fo^2^+2Fc^2^)/3'
_refine_ls_weighting_scheme calc
_refine_ls_wR_factor_gt 0.1764
_refine_ls_wR_factor_ref 0.1895
_reflns_number_gt 2552
_reflns_number_total 3930
_reflns_threshold_expression >2sigma(I)
_cod_data_source_file b916178n.txt
_cod_data_source_block 3
_cod_original_cell_volume 14643.1(12)
_cod_original_sg_symbol_H-M Fddd
_cod_database_code 7002635

loop_
_symmetry_equiv_pos_as_xyz
'x, y, z'
'-x+3/4, -y+3/4, z'
'-x+3/4, y, -z+3/4'
'x, -y+3/4, -z+3/4'
'x, y+1/2, z+1/2'
'-x+3/4, -y+5/4, z+1/2'
'-x+3/4, y+1/2, -z+5/4'
'x, -y+5/4, -z+5/4'
'x+1/2, y, z+1/2'
'-x+5/4, -y+3/4, z+1/2'
'-x+5/4, y, -z+5/4'
'x+1/2, -y+3/4, -z+5/4'
'x+1/2, y+1/2, z'
'-x+5/4, -y+5/4, z'
'-x+5/4, y+1/2, -z+3/4'
'x+1/2, -y+5/4, -z+3/4'
'-x, -y, -z'
'x-3/4, y-3/4, -z'
'x-3/4, -y, z-3/4'
'-x, y-3/4, z-3/4'
'-x, -y+1/2, -z+1/2'
'x-3/4, y-1/4, -z+1/2'
'x-3/4, -y+1/2, z-1/4'
'-x, y-1/4, z-1/4'
'-x+1/2, -y, -z+1/2'
'x-1/4, y-3/4, -z+1/2'
'x-1/4, -y, z-1/4'
'-x+1/2, y-3/4, z-1/4'
'-x+1/2, -y+1/2, -z'
'x-1/4, y-1/4, -z'
'x-1/4, -y+1/2, z-3/4'
'-x+1/2, y-1/4, z-3/4'

loop_
_atom_site_label
_atom_site_type_symbol
_atom_site_fract_x
_atom_site_fract_y
_atom_site_fract_z
_atom_site_U_iso_or_equiv
_atom_site_adp_type
_atom_site_occupancy
_atom_site_symmetry_multiplicity
_atom_site_calc_flag
_atom_site_refinement_flags
_atom_site_disorder_assembly
_atom_site_disorder_group
Pt1 Pt 0.57012(6) 0.07736(2) 0.046965(14) 0.0308(2) Uani 1 1 d . . .
O2 O 0.6307(14) -0.0173(4) 0.0763(3) 0.056(4) Uani 1 1 d . . .
O4 O 0.7693(9) 0.1404(4) 0.0789(2) 0.032(3) Uani 1 1 d . . .
N1 N 0.7697(14) 0.0019(5) 0.1074(4) 0.047(4) Uani 1 1 d . . .
N3 N 0.6960(11) 0.0610(4) 0.0766(3) 0.028(3) Uani 1 1 d . . .
N11 N 0.6423(12) 0.0445(4) 0.0137(3) 0.033(3) Uani 1 1 d . . .
N21 N 0.4497(11) 0.0945(4) 0.0177(3) 0.032(3) Uani 1 1 d . . .
C1 C 0.781(2) -0.0507(6) 0.1159(5) 0.069(7) Uani 1 1 d . . .
H1A H 0.7237 -0.0583 0.1306 0.104 Uiso 1 1 calc R . .
H1B H 0.8602 -0.0566 0.1232 0.104 Uiso 1 1 calc R . .
H1C H 0.7675 -0.0721 0.0995 0.104 Uiso 1 1 calc R . .
C2 C 0.6935(17) 0.0135(6) 0.0863(4) 0.044(5) Uani 1 1 d . . .
C4 C 0.7618(15) 0.0957(6) 0.0883(4) 0.032(4) Uani 1 1 d . . .
C5 C 0.8356(14) 0.0843(6) 0.1113(4) 0.035(4) Uani 1 1 d . . .
C6 C 0.8384(16) 0.0374(7) 0.1200(4) 0.051(6) Uani 1 1 d . . .
H6 H 0.8886 0.0283 0.135 0.061 Uiso 1 1 calc R . .
C12 C 0.5818(17) 0.0524(6) -0.0109(4) 0.041(3) Uani 1 1 d . . .
C13 C 0.6247(18) 0.0312(7) -0.0362(5) 0.055(6) Uani 1 1 d . . .
H13 H 0.5813 0.0348 -0.0531 0.066 Uiso 1 1 calc R . .
C14 C 0.723(2) 0.0066(8) -0.0364(5) 0.056(6) Uani 1 1 d . . .
H14 H 0.7523 -0.0059 -0.0537 0.068 Uiso 1 1 calc R . .
C15 C 0.7870(18) -0.0016(6) -0.0116(6) 0.064(8) Uani 1 1 d . . .
H15 H 0.8577 -0.0202 -0.0116 0.076 Uiso 1 1 calc R . .
C16 C 0.7393(18) 0.0196(6) 0.0140(5) 0.054(6) Uani 1 1 d . . .
H16 H 0.7799 0.0152 0.0313 0.065 Uiso 1 1 calc R . .
C22 C 0.4792(17) 0.0817(6) -0.0091(4) 0.041(3) Uani 1 1 d . . .
C23 C 0.406(2) 0.0958(8) -0.0312(5) 0.063(7) Uani 1 1 d . . .
H23 H 0.4238 0.086 -0.0499 0.076 Uiso 1 1 calc R . .
C24 C 0.305(2) 0.1242(9) -0.0260(6) 0.075(7) Uani 1 1 d . . .
H24 H 0.2564 0.1351 -0.0409 0.089 Uiso 1 1 calc R . .
C25 C 0.2803(19) 0.1355(8) 0.0008(6) 0.063(7) Uani 1 1 d . . .
H25 H 0.2112 0.1534 0.0052 0.076 Uiso 1 1 calc R . .
C26 C 0.3554(17) 0.1209(6) 0.0218(4) 0.048(5) Uani 1 1 d . . .
H26 H 0.3376 0.1307 0.0406 0.057 Uiso 1 1 calc R . .
C51 C 0.907(2) 0.125 0.125 0.041(6) Uani 1 2 d S . .
H51A H 0.9567 0.1401 0.1111 0.05 Uiso 1 1 d R . .
N1N N 0.285(4) 0.2699(9) 0.0575(8) 0.134(4) Uani 0.5 1 d PD . .
N1N' N 0.221(4) 0.2385(9) 0.0734(8) 0.134(4) Uani 0.5 1 d PD . .
O11 O 0.357(3) 0.2997(11) 0.0438(7) 0.134(4) Uani 0.5 1 d PD . .
O11' O 0.149(3) 0.2092(11) 0.0875(7) 0.134(4) Uani 0.5 1 d PD . .
O12 O 0.2296(19) 0.2859(7) 0.0800(5) 0.134(4) Uani 1 1 d D . .
O13 O 0.2777(19) 0.2225(8) 0.0510(5) 0.134(4) Uani 1 1 d D . .
O1W O 0.625 0.125 -0.0785(8) 0.134(4) Uani 1 2 d S . .
O2W O 0.125 0.125 0.0624(8) 0.134(4) Uani 1 2 d S . .
O3W O 0.0835(19) 0.3428(9) 0.1001(6) 0.134(4) Uani 1 1 d . . .

loop_
_atom_site_aniso_label
_atom_site_aniso_U_11
_atom_site_aniso_U_22
_atom_site_aniso_U_33
_atom_site_aniso_U_23
_atom_site_aniso_U_13
_atom_site_aniso_U_12
Pt1 0.0371(4) 0.0188(3) 0.0365(4) -0.0076(3) 0.0056(3) 0.0049(3)
O2 0.083(10) 0.023(6) 0.060(9) -0.005(6) 0.011(8) -0.007(7)
O4 0.024(6) 0.034(6) 0.039(7) 0.014(5) 0.001(5) 0.006(5)
N1 0.055(10) 0.017(6) 0.069(12) 0.004(7) 0.019(10) 0.017(7)
N3 0.020(7) 0.022(6) 0.042(8) 0.008(6) 0.003(6) 0.008(5)
N11 0.033(8) 0.008(5) 0.058(10) -0.006(6) 0.012(7) -0.004(5)
N21 0.028(8) 0.013(5) 0.053(9) -0.014(6) -0.015(7) 0.001(5)
C1 0.081(16) 0.028(9) 0.098(19) 0.036(11) 0.014(15) 0.013(10)
C2 0.049(12) 0.032(9) 0.051(12) 0.001(8) -0.005(10) 0.020(9)
C4 0.033(9) 0.029(8) 0.035(10) 0.013(7) 0.003(8) 0.009(7)
C5 0.028(9) 0.041(9) 0.035(9) 0.015(8) 0.005(8) 0.004(7)
C6 0.040(11) 0.058(12) 0.054(13) 0.038(10) 0.017(10) 0.017(9)
C12 0.053(8) 0.024(6) 0.044(7) -0.014(5) 0.004(7) -0.025(5)
C13 0.039(12) 0.065(13) 0.062(14) -0.033(11) 0.004(11) -0.018(10)
C14 0.056(14) 0.052(12) 0.060(14) 0.003(11) -0.001(12) -0.015(11)
C15 0.038(12) 0.028(9) 0.12(2) -0.004(11) 0.059(14) -0.007(8)
C16 0.059(13) 0.016(7) 0.088(16) 0.008(9) 0.031(12) 0.011(8)
C22 0.053(8) 0.024(6) 0.044(7) -0.014(5) 0.004(7) -0.025(5)
C23 0.088(19) 0.056(12) 0.045(13) -0.010(10) -0.027(13) -0.029(12)
C24 0.069(17) 0.068(15) 0.087(19) -0.005(14) -0.048(16) 0.000(13)
C25 0.046(13) 0.053(12) 0.090(19) -0.001(12) -0.040(13) 0.001(10)
C26 0.063(13) 0.029(9) 0.051(12) -0.021(8) -0.016(11) 0.006(9)
C51 0.032(14) 0.057(15) 0.035(14) 0.034(12) 0 0
N1N 0.097(8) 0.145(10) 0.161(11) -0.016(10) -0.021(9) -0.007(7)
N1N' 0.097(8) 0.145(10) 0.161(11) -0.016(10) -0.021(9) -0.007(7)
O11 0.097(8) 0.145(10) 0.161(11) -0.016(10) -0.021(9) -0.007(7)
O11' 0.097(8) 0.145(10) 0.161(11) -0.016(10) -0.021(9) -0.007(7)
O12 0.097(8) 0.145(10) 0.161(11) -0.016(10) -0.021(9) -0.007(7)
O13 0.097(8) 0.145(10) 0.161(11) -0.016(10) -0.021(9) -0.007(7)
O1W 0.097(8) 0.145(10) 0.161(11) -0.016(10) -0.021(9) -0.007(7)
O2W 0.097(8) 0.145(10) 0.161(11) -0.016(10) -0.021(9) -0.007(7)
O3W 0.097(8) 0.145(10) 0.161(11) -0.016(10) -0.021(9) -0.007(7)

loop_
_atom_type_symbol
_atom_type_description
_atom_type_scat_dispersion_real
_atom_type_scat_dispersion_imag
_atom_type_scat_source
C C 0.0033 0.0016 'International Tables Vol C Tables 4.2.6.8 and 6.1.1.4'
H H 0 0 'International Tables Vol C Tables 4.2.6.8 and 6.1.1.4'
N N 0.0061 0.0033 'International Tables Vol C Tables 4.2.6.8 and 6.1.1.4'
O O 0.0106 0.006 'International Tables Vol C Tables 4.2.6.8 and 6.1.1.4'
Pt Pt -1.7033 8.3905 'International Tables Vol C Tables 4.2.6.8 and 6.1.1.4'

loop_
_geom_angle_atom_site_label_1
_geom_angle_atom_site_label_2
_geom_angle_atom_site_label_3
_geom_angle
_geom_angle_site_symmetry_1
_geom_angle_site_symmetry_3
_geom_angle_publ_flag
N11 Pt1 N21 80.7(6) . . ?
N11 Pt1 O4 174.2(5) . 14_545 ?
N21 Pt1 O4 94.2(5) . 14_545 ?
N11 Pt1 N3 99.1(6) . . ?
N21 Pt1 N3 178.7(5) . . ?
O4 Pt1 N3 86.1(5) 14_545 . ?
N11 Pt1 Pt1 102.6(3) . 14_545 ?
N21 Pt1 Pt1 95.4(3) . 14_545 ?
O4 Pt1 Pt1 80.6(3) 14_545 14_545 ?
N3 Pt1 Pt1 83.4(3) . 14_545 ?
C4 O4 Pt1 129.0(11) . 14_545 ?
C2 N1 C6 121.6(14) . . ?
C2 N1 C1 118.5(17) . . ?
C6 N1 C1 119.9(18) . . ?
C4 N3 C2 122.4(15) . . ?
C4 N3 Pt1 122.3(10) . . ?
C2 N3 Pt1 114.6(12) . . ?
C16 N11 C12 121.3(17) . . ?
C16 N11 Pt1 125.3(15) . . ?
C12 N11 Pt1 113.4(11) . . ?
C26 N21 C22 118.8(17) . . ?
C26 N21 Pt1 126.0(13) . . ?
C22 N21 Pt1 114.8(12) . . ?
N1 C1 H1A 109.5 . . ?
N1 C1 H1B 109.5 . . ?
H1A C1 H1B 109.5 . . ?
N1 C1 H1C 109.5 . . ?
H1A C1 H1C 109.5 . . ?
H1B C1 H1C 109.5 . . ?
O2 C2 N1 121.0(16) . . ?
O2 C2 N3 122.2(18) . . ?
N1 C2 N3 116.7(17) . . ?
O4 C4 N3 123.5(15) . . ?
O4 C4 C5 115.7(15) . . ?
N3 C4 C5 120.7(14) . . ?
C6 C5 C4 117.3(17) . . ?
C6 C5 C51 122.9(16) . . ?
C4 C5 C51 119.8(13) . . ?
C5 C6 N1 121.0(18) . . ?
C5 C6 H6 119.5 . . ?
N1 C6 H6 119.5 . . ?
N11 C12 C22 117.0(16) . . ?
N11 C12 C13 118.9(18) . . ?
C22 C12 C13 124.1(19) . . ?
C14 C13 C12 121(2) . . ?
C14 C13 H13 119.6 . . ?
C12 C13 H13 119.6 . . ?
C13 C14 C15 121(2) . . ?
C13 C14 H14 119.3 . . ?
C15 C14 H14 119.3 . . ?
C14 C15 C16 116.5(19) . . ?
C14 C15 H15 121.7 . . ?
C16 C15 H15 121.7 . . ?
N11 C16 C15 121(2) . . ?
N11 C16 H16 119.4 . . ?
C15 C16 H16 119.4 . . ?
N21 C22 C23 119.0(18) . . ?
N21 C22 C12 113.6(17) . . ?
C23 C22 C12 127.3(18) . . ?
C22 C23 C24 120(2) . . ?
C22 C23 H23 119.8 . . ?
C24 C23 H23 119.8 . . ?
C25 C24 C23 118(2) . . ?
C25 C24 H24 121.1 . . ?
C23 C24 H24 121.1 . . ?
C24 C25 C26 120(2) . . ?
C24 C25 H25 120.2 . . ?
C26 C25 H25 120.2 . . ?
N21 C26 C25 124(2) . . ?
N21 C26 H26 117.9 . . ?
C25 C26 H26 117.9 . . ?
C5 C51 C5 114(2) 8_544 . ?
C5 C51 H51A 107.8 8_544 . ?
C5 C51 H51A 109.3 . . ?
O12 N1N O13 118.6(10) . . ?
O12 N1N O11 120.0(10) . . ?
O13 N1N O11 120.9(10) . . ?
O12 N1N N1N' 59.3(6) . . ?
O13 N1N N1N' 59.3(6) . . ?
O11 N1N N1N' 174(6) . . ?
O12 N1N' O13 118.2(10) . . ?
O12 N1N' O11' 120.2(10) . . ?
O13 N1N' O11' 121.3(10) . . ?
O12 N1N' N1N 59.1(6) . . ?
O13 N1N' N1N 59.1(6) . . ?
O11' N1N' N1N 175(6) . . ?
N1N O12 N1N' 61.6(9) . . ?
N1N O13 N1N' 61.6(9) . . ?

loop_
_geom_bond_atom_site_label_1
_geom_bond_atom_site_label_2
_geom_bond_distance
_geom_bond_site_symmetry_2
_geom_bond_publ_flag
Pt1 N11 1.989(14) . ?
Pt1 N21 2.010(13) . ?
Pt1 O4 2.023(11) 14_545 ?
Pt1 N3 2.062(13) . ?
Pt1 Pt1 2.8583(12) 14_545 ?
O2 C2 1.20(2) . ?
O4 C4 1.289(17) . ?
O4 Pt1 2.023(11) 14_545 ?
N1 C2 1.37(2) . ?
N1 C6 1.37(3) . ?
N1 C1 1.48(2) . ?
N3 C4 1.32(2) . ?
N3 C2 1.36(2) . ?
N11 C16 1.30(2) . ?
N11 C12 1.38(2) . ?
N21 C26 1.31(2) . ?
N21 C22 1.36(2) . ?
C1 H1A 0.98 . ?
C1 H1B 0.98 . ?
C1 H1C 0.98 . ?
C4 C5 1.41(2) . ?
C5 C6 1.33(2) . ?
C5 C51 1.52(2) . ?
C6 H6 0.95 . ?
C12 C22 1.42(3) . ?
C12 C13 1.42(3) . ?
C13 C14 1.31(3) . ?
C13 H13 0.95 . ?
C14 C15 1.40(3) . ?
C14 H14 0.95 . ?
C15 C16 1.45(3) . ?
C15 H15 0.95 . ?
C16 H16 0.95 . ?
C22 C23 1.40(3) . ?
C23 C24 1.40(3) . ?
C23 H23 0.95 . ?
C24 C25 1.34(3) . ?
C24 H24 0.95 . ?
C25 C26 1.38(3) . ?
C25 H25 0.95 . ?
C26 H26 0.95 . ?
C51 C5 1.52(2) 8_544 ?
C51 H51A 0.9599 . ?
N1N O12 1.315(9) . ?
N1N O13 1.315(9) . ?
N1N O11 1.321(9) . ?
N1N N1N' 1.348(18) . ?
N1N' O12 1.318(9) . ?
N1N' O13 1.318(9) . ?
N1N' O11' 1.321(9) . ?

loop_
_geom_torsion_atom_site_label_1
_geom_torsion_atom_site_label_2
_geom_torsion_atom_site_label_3
_geom_torsion_atom_site_label_4
_geom_torsion
_geom_torsion_site_symmetry_1
_geom_torsion_site_symmetry_2
_geom_torsion_site_symmetry_3
_geom_torsion_site_symmetry_4
_geom_torsion_publ_flag
N11 Pt1 N3 C4 113.1(12) . . . . ?
O4 Pt1 N3 C4 -69.6(13) 14_545 . . . ?
Pt1 Pt1 N3 C4 11.4(12) 14_545 . . . ?
N11 Pt1 N3 C2 -76.6(12) . . . . ?
O4 Pt1 N3 C2 100.8(12) 14_545 . . . ?
Pt1 Pt1 N3 C2 -178.3(12) 14_545 . . . ?
N21 Pt1 N11 C16 -179.1(13) . . . . ?
N3 Pt1 N11 C16 2.2(13) . . . . ?
Pt1 Pt1 N11 C16 87.4(13) 14_545 . . . ?
N21 Pt1 N11 C12 3.8(10) . . . . ?
N3 Pt1 N11 C12 -174.9(10) . . . . ?
Pt1 Pt1 N11 C12 -89.7(10) 14_545 . . . ?
N11 Pt1 N21 C26 -178.8(15) . . . . ?
O4 Pt1 N21 C26 4.0(14) 14_545 . . . ?
Pt1 Pt1 N21 C26 -76.9(14) 14_545 . . . ?
N11 Pt1 N21 C22 -6.9(10) . . . . ?
O4 Pt1 N21 C22 175.9(10) 14_545 . . . ?
Pt1 Pt1 N21 C22 95.0(10) 14_545 . . . ?
C6 N1 C2 O2 -176.9(18) . . . . ?
C1 N1 C2 O2 6(3) . . . . ?
C6 N1 C2 N3 5(3) . . . . ?
C1 N1 C2 N3 -171.9(17) . . . . ?
C4 N3 C2 O2 177.1(17) . . . . ?
Pt1 N3 C2 O2 7(2) . . . . ?
C4 N3 C2 N1 -5(2) . . . . ?
Pt1 N3 C2 N1 -175.4(12) . . . . ?
Pt1 O4 C4 N3 5(2) 14_545 . . . ?
Pt1 O4 C4 C5 -179.3(10) 14_545 . . . ?
C2 N3 C4 O4 177.0(16) . . . . ?
Pt1 N3 C4 O4 -13(2) . . . . ?
C2 N3 C4 C5 2(2) . . . . ?
Pt1 N3 C4 C5 171.1(12) . . . . ?
O4 C4 C5 C6 -173.9(16) . . . . ?
N3 C4 C5 C6 2(2) . . . . ?
O4 C4 C5 C51 6(2) . . . . ?
N3 C4 C5 C51 -178.1(15) . . . . ?
C4 C5 C6 N1 -2(3) . . . . ?
C51 C5 C6 N1 178.4(16) . . . . ?
C2 N1 C6 C5 -2(3) . . . . ?
C1 N1 C6 C5 175.2(18) . . . . ?
C16 N11 C12 C22 -177.6(14) . . . . ?
Pt1 N11 C12 C22 -0.4(17) . . . . ?
C16 N11 C12 C13 2(2) . . . . ?
Pt1 N11 C12 C13 179.7(12) . . . . ?
N11 C12 C13 C14 -4(3) . . . . ?
C22 C12 C13 C14 176.6(17) . . . . ?
C12 C13 C14 C15 3(3) . . . . ?
C13 C14 C15 C16 -2(3) . . . . ?
C12 N11 C16 C15 -1(2) . . . . ?
Pt1 N11 C16 C15 -177.9(11) . . . . ?
C14 C15 C16 N11 1(2) . . . . ?
C26 N21 C22 C23 -2(2) . . . . ?
Pt1 N21 C22 C23 -174.7(12) . . . . ?
C26 N21 C22 C12 -179.0(14) . . . . ?
Pt1 N21 C22 C12 8.5(16) . . . . ?
N11 C12 C22 N21 -5.3(19) . . . . ?
C13 C12 C22 N21 174.6(15) . . . . ?
N11 C12 C22 C23 178.2(16) . . . . ?
C13 C12 C22 C23 -2(3) . . . . ?
N21 C22 C23 C24 2(3) . . . . ?
C12 C22 C23 C24 178.6(18) . . . . ?
C22 C23 C24 C25 -3(3) . . . . ?
C23 C24 C25 C26 3(3) . . . . ?
C22 N21 C26 C25 2(3) . . . . ?
Pt1 N21 C26 C25 174.1(14) . . . . ?
C24 C25 C26 N21 -3(3) . . . . ?
C6 C5 C51 C5 -116.8(18) . . . 8_544 ?
C4 C5 C51 C5 63.3(13) . . . 8_544 ?
O13 N1N N1N' O12 179(5) . . . . ?
O12 N1N N1N' O13 -179(5) . . . . ?
O13 N1N O12 N1N' -1(5) . . . . ?
O11 N1N O12 N1N' -173(7) . . . . ?
O13 N1N' O12 N1N 1(5) . . . . ?
O11' N1N' O12 N1N -174(7) . . . . ?
O12 N1N O13 N1N' 1(5) . . . . ?
O11 N1N O13 N1N' 173(7) . . . . ?
O12 N1N' O13 N1N -1(5) . . . . ?
O11' N1N' O13 N1N 174(7) . . . . ?
